data_2021050
loop_
_publ_author_name
'An, Yan-Yan'
'Lu, Li-Ping'
'Zhu, Miao-Li'

_publ_section_title
;
 A three-dimensional twofold interpenetrated cobalt(II) MOF containing a
 flexible carboxylate-based ligand: synthesis, structure and magnetic
 properties
;
_journal_coeditor_code EG3235
_journal_issue 4
_journal_name_full 'Acta Crystallographica Section C'
_journal_page_first
;
;
_journal_paper_doi 10.1107/S205322961800325X
_journal_volume 74
_journal_year 2018
_chemical_formula_iupac '[Co2 (C16 H10 O7)2 (H2 O)4]'
_chemical_formula_moiety 'C32 H28 Co2 O18'
_chemical_formula_sum 'C32 H28 Co2 O18'
_chemical_formula_weight 818.40
_chemical_name_systematic
<i>catena</i>-Poly[\m~2~-aqua-triaqua{\m~4~-5-[4-carboxyphenoxy)methyl]benzene-1,3-dicarboxylato}{\m~3~-5-[4-carboxyphenoxy)methyl]benzene-1,3-dicarboxylato}dicobalt(II)]
_space_group_crystal_system triclinic
_space_group_IT_number 2
_space_group_name_Hall '-P 1'
_space_group_name_H-M_alt 'P -1'
_symmetry_space_group_name_Hall '-P 1'
_symmetry_space_group_name_H-M 'P -1'
_atom_sites_solution_hydrogens mixed
_audit_creation_method SHELXL-2016/6
_cell_angle_alpha 96.412(2)
_cell_angle_beta 110.682(2)
_cell_angle_gamma 92.900(2)
_cell_formula_units_Z 2
_cell_length_a 10.7964(5)
_cell_length_b 10.9649(6)
_cell_length_c 14.3692(7)
_cell_measurement_reflns_used 9966
_cell_measurement_temperature 298(2)
_cell_measurement_theta_max 45.30
_cell_measurement_theta_min 3.27
_cell_volume 1574.03(14)
_computing_cell_refinement
;
SAINT (Bruker, 2012)
;
_computing_data_collection
;
APEX2 (Bruker, 2012)
;
_computing_data_reduction
;
SAINT (Bruker, 2012)
;
_computing_molecular_graphics
;
SHELXTL (Sheldrick, 2008),
DIAMOND (Brandenburg, 2005),
OLEX2 (Dolomanov et al., 2003) and
publCIF (Westrip, 2010)
;
_computing_structure_refinement
;
SHELXL2016 (Sheldrick, 2015b)
;
_computing_structure_solution
;
SHELXT (Sheldrick, 2015a)
;
_diffrn_ambient_temperature 298(2)
_diffrn_measured_fraction_theta_full 0.978
_diffrn_measured_fraction_theta_max 0.979
_diffrn_measurement_device_type 'Bruker APEXII CCD'
_diffrn_measurement_method 'phi and omega scans'
_diffrn_radiation_type MoK\a
_diffrn_radiation_wavelength 0.71073
_diffrn_reflns_av_R_equivalents 0.0227
_diffrn_reflns_limit_h_max 13
_diffrn_reflns_limit_h_min -13
_diffrn_reflns_limit_k_max 13
_diffrn_reflns_limit_k_min -11
_diffrn_reflns_limit_l_max 17
_diffrn_reflns_limit_l_min -17
_diffrn_reflns_number 18188
_diffrn_reflns_theta_full 25.242
_diffrn_reflns_theta_max 25.995
_diffrn_reflns_theta_min 2.998
_exptl_absorpt_coefficient_mu 1.142
_exptl_absorpt_correction_T_max 0.7489
_exptl_absorpt_correction_T_min 0.6185
_exptl_absorpt_correction_type multi-scan
_exptl_crystal_colour pink
_exptl_crystal_density_diffrn 1.727
_exptl_crystal_description block
_exptl_crystal_F_000 836
_exptl_crystal_size_max 0.200
_exptl_crystal_size_mid 0.150
_exptl_crystal_size_min 0.150
_refine_diff_density_max 0.483
_refine_diff_density_min -0.359
_refine_ls_extinction_method none
_refine_ls_goodness_of_fit_ref 1.074
_refine_ls_hydrogen_treatment mixed
_refine_ls_matrix_type full
_refine_ls_number_parameters 509
_refine_ls_number_reflns 6063
_refine_ls_number_restraints 0
_refine_ls_restrained_S_all 1.074
_refine_ls_R_factor_all 0.0282
_refine_ls_R_factor_gt 0.0263
_refine_ls_shift/su_max 0.002
_refine_ls_shift/su_mean 0.000
_refine_ls_structure_factor_coef Fsqd
_refine_ls_weighting_details 'w=1/[\s^2^(Fo^2^)+(0.0286P)^2^+1.1972P] where P=(Fo^2^+2Fc^2^)/3'
_refine_ls_weighting_scheme calc
_refine_ls_wR_factor_gt 0.0661
_refine_ls_wR_factor_ref 0.0678
_reflns_number_gt 5727
_reflns_number_total 6063
_reflns_threshold_expression 'I > 2\s(I)'
_cod_data_source_file eg3235sup1.cif
_cod_data_source_block I
_cod_database_code 2021050
_shelx_space_group_comment
;
The symmetry employed for this shelxl refinement is uniquely defined
by the following loop, which should always be used as a source of
symmetry information in preference to the above space-group names.
They are only intended as comments.
;
_shelx_estimated_absorpt_t_min 0.804
_shelx_estimated_absorpt_t_max 0.847

loop_
_space_group_symop_operation_xyz
'x, y, z'
'-x, -y, -z'

loop_
_atom_site_type_symbol
_atom_site_label
_atom_site_fract_x
_atom_site_fract_y
_atom_site_fract_z
_atom_site_U_iso_or_equiv
_atom_site_adp_type
_atom_site_calc_flag
_atom_site_occupancy
Co Co1 0.66848(2) -0.01905(2) 0.67454(2) 0.01252(7) Uani d 1
Co Co2 0.66417(2) -0.09258(2) 0.90309(2) 0.01459(7) Uani d 1
O O1 0.47652(13) -0.06517(14) 0.66303(10) 0.0318(3) Uani d 1
O O2 0.47252(12) -0.06737(12) 0.81778(10) 0.0249(3) Uani d 1
O O3 -0.00826(13) -0.00476(14) 0.82737(10) 0.0317(3) Uani d 1
O O4 -0.14550(12) 0.02158(12) 0.67511(10) 0.0242(3) Uani d 1
O O5 0.01865(15) -0.35151(12) 0.42059(10) 0.0313(3) Uani d 1
O O6 -0.1520(2) -0.59001(14) -0.03076(12) 0.0466(4) Uani d 1
H H6A -0.183(4) -0.644(3) -0.083(3) 0.081(11) Uiso d 1
O O7 -0.1050(2) -0.76080(15) 0.03986(13) 0.0553(5) Uani d 1
O O8 0.62720(12) 0.15822(10) 0.64751(9) 0.0207(2) Uani d 1
O O9 0.72155(14) 0.25566(11) 0.80355(9) 0.0269(3) Uani d 1
O O10 0.66626(13) -0.26319(10) 0.81750(9) 0.0232(3) Uani d 1
O O11 0.72201(15) -0.19105(11) 0.69849(11) 0.0303(3) Uani d 1
O O12 0.65263(16) 0.58859(12) 0.39238(10) 0.0332(3) Uani d 1
O O13 0.58965(15) 0.80649(12) -0.00803(10) 0.0293(3) Uani d 1
O O14 0.64744(17) 0.61906(12) -0.04242(11) 0.0336(3) Uani d 1
H H14A 0.656(3) 0.643(3) -0.095(2) 0.058(8) Uiso d 1
O O15 0.67047(19) 0.06434(14) 1.00719(12) 0.0353(3) Uani d 1
H H15A 0.606(4) 0.086(4) 1.019(3) 0.093(13) Uiso d 1
H H15B 0.728(4) 0.118(4) 1.020(3) 0.076(12) Uiso d 1
O O16 0.85775(15) -0.12516(15) 0.99400(12) 0.0355(3) Uani d 1
H H16A 0.900(3) -0.083(3) 1.050(3) 0.061(9) Uiso d 1
H H16B 0.908(3) -0.152(3) 0.973(2) 0.050(9) Uiso d 1
O O17 0.75245(13) 0.02830(11) 0.83667(9) 0.0170(2) Uani d 1
H H17A 0.746(3) 0.101(3) 0.838(2) 0.042(7) Uiso d 1
H H17B 0.832(3) 0.022(2) 0.8478(19) 0.037(7) Uiso d 1
O O18 0.61538(15) -0.07920(13) 0.51540(10) 0.0254(3) Uani d 1
H H18A 0.550(3) -0.113(3) 0.481(2) 0.060(10) Uiso d 1
H H18B 0.619(3) -0.028(3) 0.472(3) 0.069(10) Uiso d 1
C C1 0.26834(16) -0.09047(15) 0.67915(13) 0.0184(3) Uani d 1
C C2 0.18841(16) -0.05314(15) 0.73302(13) 0.0183(3) Uani d 1
H H2 0.226516 -0.021338 0.800747 0.022 Uiso calc 1
C C3 0.05102(16) -0.06412(16) 0.68411(13) 0.0192(3) Uani d 1
C C4 -0.00658(17) -0.11986(17) 0.58495(13) 0.0222(3) Uani d 1
H H4 -0.098683 -0.128855 0.553725 0.027 Uiso calc 1
C C5 0.07168(18) -0.16221(16) 0.53207(13) 0.0223(3) Uani d 1
C C6 0.20880(18) -0.14292(16) 0.57928(14) 0.0229(4) Uani d 1
H H6 0.262350 -0.165718 0.543096 0.028 Uiso calc 1
C C7 0.41807(16) -0.07261(15) 0.72439(13) 0.0188(3) Uani d 1
C C8 -0.03972(16) -0.01219(16) 0.73430(13) 0.0201(3) Uani d 1
C C9 0.0134(2) -0.22051(18) 0.42447(14) 0.0285(4) Uani d 1
H H9A -0.078128 -0.201961 0.394814 0.034 Uiso calc 1
H H9B 0.063324 -0.188057 0.386782 0.034 Uiso calc 1
C C10 -0.00927(18) -0.41712(17) 0.32751(14) 0.0248(4) Uani d 1
C C11 -0.0133(2) -0.54505(18) 0.32433(15) 0.0303(4) Uani d 1
H H11 0.002789 -0.580164 0.382999 0.036 Uiso calc 1
C C12 -0.0414(2) -0.61925(18) 0.23382(15) 0.0316(4) Uani d 1
H H12 -0.042609 -0.704374 0.231910 0.038 Uiso calc 1
C C13 -0.06800(19) -0.56731(17) 0.14489(14) 0.0275(4) Uani d 1
C C14 -0.0628(2) -0.44018(18) 0.14918(14) 0.0281(4) Uani d 1
H H14 -0.079676 -0.405076 0.090436 0.034 Uiso calc 1
C C15 -0.0327(2) -0.36461(17) 0.23986(14) 0.0279(4) Uani d 1
H H15 -0.028276 -0.279363 0.242043 0.033 Uiso calc 1
C C16 -0.1087(2) -0.64867(18) 0.04754(15) 0.0316(4) Uani d 1
C C17 0.67223(16) 0.37431(14) 0.66824(12) 0.0170(3) Uani d 1
C C18 0.68464(16) 0.48764(14) 0.72699(12) 0.0166(3) Uani d 1
H H18 0.691201 0.491226 0.793559 0.020 Uiso calc 1
C C19 0.68707(16) 0.59549(14) 0.68442(12) 0.0167(3) Uani d 1
C C20 0.68345(17) 0.58925(15) 0.58579(13) 0.0189(3) Uani d 1
H H20 0.689984 0.661794 0.559202 0.023 Uiso calc 1
C C21 0.67034(17) 0.47723(15) 0.52722(12) 0.0192(3) Uani d 1
C C22 0.66082(17) 0.37006(15) 0.56860(13) 0.0195(3) Uani d 1
H H22 0.646522 0.294007 0.528758 0.023 Uiso calc 1
C C23 0.67371(16) 0.25497(14) 0.71059(12) 0.0166(3) Uani d 1
C C24 0.69219(16) -0.27781(14) 0.73772(12) 0.0158(3) Uani d 1
C C25 0.6698(2) 0.46909(16) 0.42156(13) 0.0242(4) Uani d 1
H H25A 0.753163 0.442412 0.419311 0.029 Uiso calc 1
H H25B 0.597787 0.410241 0.376507 0.029 Uiso calc 1
C C26 0.63971(18) 0.60577(17) 0.29745(13) 0.0229(4) Uani d 1
C C27 0.64208(19) 0.51406(16) 0.22313(14) 0.0240(4) Uani d 1
H H27 0.650724 0.432968 0.235800 0.029 Uiso calc 1
C C28 0.63139(19) 0.54520(16) 0.13007(13) 0.0232(4) Uani d 1
H H28 0.635162 0.484816 0.080522 0.028 Uiso calc 1
C C29 0.61506(17) 0.66585(16) 0.10967(13) 0.0209(3) Uani d 1
C C30 0.60868(19) 0.75612(17) 0.18393(14) 0.0256(4) Uani d 1
H H30 0.595009 0.836280 0.170149 0.031 Uiso calc 1
C C31 0.6226(2) 0.72678(17) 0.27757(14) 0.0280(4) Uani d 1
H H31 0.620554 0.787517 0.327517 0.034 Uiso calc 1
C C32 0.61537(17) 0.70323(16) 0.01462(13) 0.0213(3) Uani d 1

loop_
_atom_site_aniso_label
_atom_site_aniso_U_11
_atom_site_aniso_U_22
_atom_site_aniso_U_33
_atom_site_aniso_U_12
_atom_site_aniso_U_13
_atom_site_aniso_U_23
Co1 0.01458(11) 0.00971(11) 0.01405(11) 0.00138(7) 0.00597(8) 0.00215(8)
Co2 0.01829(12) 0.01354(11) 0.01284(11) 0.00184(8) 0.00643(9) 0.00273(8)
O1 0.0184(6) 0.0489(9) 0.0290(7) -0.0045(6) 0.0112(5) 0.0034(6)
O2 0.0160(6) 0.0328(7) 0.0245(7) 0.0051(5) 0.0053(5) 0.0038(5)
O3 0.0224(6) 0.0530(9) 0.0181(7) 0.0062(6) 0.0071(5) -0.0020(6)
O4 0.0173(6) 0.0331(7) 0.0267(7) 0.0051(5) 0.0108(5) 0.0118(5)
O5 0.0463(8) 0.0261(7) 0.0173(6) -0.0032(6) 0.0088(6) -0.0027(5)
O6 0.0782(12) 0.0251(7) 0.0212(8) 0.0036(7) 0.0020(8) -0.0061(6)
O7 0.0934(14) 0.0251(8) 0.0356(9) 0.0066(8) 0.0113(9) -0.0046(7)
O8 0.0301(6) 0.0096(5) 0.0168(6) 0.0032(4) 0.0019(5) 0.0001(4)
O9 0.0489(8) 0.0119(5) 0.0155(6) 0.0008(5) 0.0065(6) 0.0022(5)
O10 0.0432(7) 0.0132(5) 0.0175(6) 0.0020(5) 0.0167(5) 0.0010(5)
O11 0.0564(9) 0.0125(6) 0.0335(7) 0.0064(6) 0.0289(7) 0.0064(5)
O12 0.0643(10) 0.0253(7) 0.0179(7) 0.0123(6) 0.0218(7) 0.0088(5)
O13 0.0469(8) 0.0255(7) 0.0267(7) 0.0093(6) 0.0238(6) 0.0122(5)
O14 0.0648(10) 0.0229(7) 0.0234(7) 0.0081(6) 0.0266(7) 0.0077(5)
O15 0.0443(9) 0.0295(8) 0.0339(8) -0.0008(7) 0.0206(7) -0.0075(6)
O16 0.0292(8) 0.0415(9) 0.0260(8) 0.0088(7) -0.0003(6) -0.0029(7)
O17 0.0202(6) 0.0136(6) 0.0194(6) 0.0007(4) 0.0097(5) 0.0028(4)
O18 0.0283(7) 0.0278(7) 0.0160(6) 0.0009(6) 0.0040(5) 0.0001(5)
C1 0.0158(8) 0.0182(8) 0.0213(8) 0.0019(6) 0.0066(6) 0.0037(6)
C2 0.0171(8) 0.0218(8) 0.0149(8) 0.0008(6) 0.0048(6) 0.0022(6)
C3 0.0170(8) 0.0229(8) 0.0190(8) 0.0020(6) 0.0081(7) 0.0034(7)
C4 0.0154(8) 0.0271(9) 0.0206(9) -0.0003(6) 0.0033(7) 0.0011(7)
C5 0.0238(9) 0.0222(8) 0.0178(8) 0.0006(7) 0.0051(7) -0.0003(7)
C6 0.0228(9) 0.0243(9) 0.0235(9) 0.0035(7) 0.0120(7) -0.0017(7)
C7 0.0160(8) 0.0148(7) 0.0262(9) 0.0017(6) 0.0086(7) 0.0018(6)
C8 0.0157(8) 0.0243(8) 0.0207(9) -0.0012(6) 0.0081(7) 0.0011(7)
C9 0.0320(10) 0.0283(9) 0.0198(9) 0.0015(8) 0.0048(8) -0.0028(7)
C10 0.0259(9) 0.0267(9) 0.0178(9) -0.0029(7) 0.0056(7) -0.0036(7)
C11 0.0366(11) 0.0296(10) 0.0217(9) 0.0005(8) 0.0065(8) 0.0054(8)
C12 0.0400(11) 0.0213(9) 0.0285(10) 0.0018(8) 0.0070(8) 0.0015(8)
C13 0.0294(9) 0.0262(9) 0.0215(9) -0.0001(7) 0.0050(7) -0.0030(7)
C14 0.0349(10) 0.0268(9) 0.0187(9) -0.0015(8) 0.0062(8) 0.0002(7)
C15 0.0372(10) 0.0199(8) 0.0229(9) -0.0020(7) 0.0082(8) -0.0011(7)
C16 0.0389(11) 0.0246(9) 0.0258(10) 0.0013(8) 0.0074(8) -0.0040(8)
C17 0.0235(8) 0.0117(7) 0.0164(8) 0.0033(6) 0.0073(6) 0.0030(6)
C18 0.0257(8) 0.0130(7) 0.0120(7) 0.0032(6) 0.0074(6) 0.0027(6)
C19 0.0240(8) 0.0120(7) 0.0150(8) 0.0033(6) 0.0079(6) 0.0024(6)
C20 0.0285(9) 0.0135(7) 0.0172(8) 0.0035(6) 0.0100(7) 0.0055(6)
C21 0.0260(8) 0.0195(8) 0.0137(8) 0.0049(6) 0.0083(7) 0.0038(6)
C22 0.0296(9) 0.0137(7) 0.0164(8) 0.0046(6) 0.0098(7) 0.0002(6)
C23 0.0233(8) 0.0106(7) 0.0157(8) 0.0034(6) 0.0068(6) 0.0016(6)
C24 0.0224(8) 0.0112(7) 0.0149(8) 0.0040(6) 0.0071(6) 0.0042(6)
C25 0.0388(10) 0.0215(8) 0.0158(8) 0.0058(7) 0.0129(7) 0.0046(7)
C26 0.0307(9) 0.0265(9) 0.0155(8) 0.0046(7) 0.0117(7) 0.0069(7)
C27 0.0352(10) 0.0198(8) 0.0201(9) 0.0029(7) 0.0126(8) 0.0063(7)
C28 0.0341(10) 0.0204(8) 0.0178(8) 0.0010(7) 0.0134(7) 0.0019(7)
C29 0.0252(8) 0.0229(8) 0.0167(8) 0.0007(7) 0.0095(7) 0.0059(7)
C30 0.0368(10) 0.0212(8) 0.0247(9) 0.0076(7) 0.0165(8) 0.0075(7)
C31 0.0437(11) 0.0245(9) 0.0222(9) 0.0090(8) 0.0185(8) 0.0041(7)
C32 0.0263(9) 0.0210(8) 0.0178(8) -0.0009(7) 0.0096(7) 0.0033(7)

loop_
_atom_type_symbol
_atom_type_description
_atom_type_scat_dispersion_real
_atom_type_scat_dispersion_imag
_atom_type_scat_source
C C 0.0033 0.0016 'International Tables Vol C Tables 4.2.6.8 and 6.1.1.4'
H H 0.0000 0.0000 'International Tables Vol C Tables 4.2.6.8 and 6.1.1.4'
Co Co 0.3494 0.9721 'International Tables Vol C Tables 4.2.6.8 and 6.1.1.4'
O O 0.0106 0.0060 'International Tables Vol C Tables 4.2.6.8 and 6.1.1.4'

loop_
_geom_angle_atom_site_label_1
_geom_angle_atom_site_label_2
_geom_angle_atom_site_label_3
_geom_angle_site_symmetry_1
_geom_angle_site_symmetry_3
_geom_angle
_geom_angle_publ_flag
O11 Co1 O4 . 1_655 86.66(6) yes
O11 Co1 O1 . . 92.94(6) yes
O4 Co1 O1 1_655 . 175.80(5) yes
O11 Co1 O8 . . 175.52(5) yes
O4 Co1 O8 1_655 . 88.98(5) yes
O1 Co1 O8 . . 91.34(6) yes
O11 Co1 O18 . . 87.78(5) yes
O4 Co1 O18 1_655 . 85.39(6) yes
O1 Co1 O18 . . 90.42(6) yes
O8 Co1 O18 . . 90.87(5) yes
O11 Co1 O17 . . 86.06(5) yes
O4 Co1 O17 1_655 . 87.06(5) yes
O1 Co1 O17 . . 97.09(5) yes
O8 Co1 O17 . . 94.73(5) yes
O18 Co1 O17 . . 170.51(5) yes
O2 Co2 O17 . . 95.14(5) yes
O2 Co2 O16 . . 177.21(6) yes
O17 Co2 O16 . . 87.63(6) yes
O2 Co2 O13 . 1_546 88.91(6) yes
O17 Co2 O13 . 1_546 170.51(5) yes
O16 Co2 O13 . 1_546 88.39(6) yes
O2 Co2 O10 . . 94.73(5) yes
O17 Co2 O10 . . 100.25(5) yes
O16 Co2 O10 . . 84.52(6) yes
O13 Co2 O10 1_546 . 87.93(5) yes
O2 Co2 O15 . . 90.11(6) yes
O17 Co2 O15 . . 85.99(6) yes
O16 Co2 O15 . . 90.33(7) yes
O13 Co2 O15 1_546 . 85.42(6) yes
O10 Co2 O15 . . 171.71(6) yes
C7 O1 Co1 . . 135.25(12) ?
C7 O2 Co2 . . 129.83(11) ?
C8 O4 Co1 . 1_455 125.78(11) ?
C10 O5 C9 . . 116.34(15) ?
C16 O6 H6A . . 108(2) ?
C23 O8 Co1 . . 125.53(11) ?
C24 O10 Co2 . . 126.70(10) ?
C24 O11 Co1 . . 138.12(12) ?
C26 O12 C25 . . 119.65(14) ?
C32 O13 Co2 . 1_564 127.56(12) ?
C32 O14 H14A . . 115(2) ?
Co2 O15 H15A . . 124(3) ?
Co2 O15 H15B . . 119(3) ?
H15A O15 H15B . . 113(4) ?
Co2 O16 H16A . . 123(2) ?
Co2 O16 H16B . . 124(2) ?
H16A O16 H16B . . 108(3) ?
Co2 O17 Co1 . . 109.64(5) ?
Co2 O17 H17A . . 125.8(18) ?
Co1 O17 H17A . . 96.8(19) ?
Co2 O17 H17B . . 115.0(17) ?
Co1 O17 H17B . . 101.3(18) ?
H17A O17 H17B . . 104(2) ?
Co1 O18 H18A . . 125(2) ?
Co1 O18 H18B . . 123(2) ?
H18A O18 H18B . . 95(3) ?
C6 C1 C2 . . 119.32(15) ?
C6 C1 C7 . . 118.25(15) ?
C2 C1 C7 . . 122.40(15) ?
C3 C2 C1 . . 119.16(15) ?
C3 C2 H2 . . 120.4 ?
C1 C2 H2 . . 120.4 ?
C4 C3 C2 . . 120.44(15) ?
C4 C3 C8 . . 117.72(15) ?
C2 C3 C8 . . 121.79(15) ?
C5 C4 C3 . . 120.76(16) ?
C5 C4 H4 . . 119.6 ?
C3 C4 H4 . . 119.6 ?
C4 C5 C6 . . 118.29(16) ?
C4 C5 C9 . . 122.30(16) ?
C6 C5 C9 . . 119.30(16) ?
C5 C6 C1 . . 121.79(16) ?
C5 C6 H6 . . 119.1 ?
C1 C6 H6 . . 119.1 ?
O2 C7 O1 . . 126.28(16) ?
O2 C7 C1 . . 118.05(15) ?
O1 C7 C1 . . 115.66(15) ?
O3 C8 O4 . . 124.93(16) ?
O3 C8 C3 . . 120.56(15) ?
O4 C8 C3 . . 114.51(15) ?
O5 C9 C5 . . 108.73(15) ?
O5 C9 H9A . . 109.9 ?
C5 C9 H9A . . 109.9 ?
O5 C9 H9B . . 109.9 ?
C5 C9 H9B . . 109.9 ?
H9A C9 H9B . . 108.3 ?
O5 C10 C15 . . 124.45(17) ?
O5 C10 C11 . . 115.45(17) ?
C15 C10 C11 . . 120.10(17) ?
C12 C11 C10 . . 119.79(18) ?
C12 C11 H11 . . 120.1 ?
C10 C11 H11 . . 120.1 ?
C11 C12 C13 . . 120.49(18) ?
C11 C12 H12 . . 119.8 ?
C13 C12 H12 . . 119.8 ?
C14 C13 C12 . . 119.13(17) ?
C14 C13 C16 . . 121.09(18) ?
C12 C13 C16 . . 119.69(18) ?
C13 C14 C15 . . 120.90(18) ?
C13 C14 H14 . . 119.5 ?
C15 C14 H14 . . 119.5 ?
C14 C15 C10 . . 119.57(17) ?
C14 C15 H15 . . 120.2 ?
C10 C15 H15 . . 120.2 ?
O7 C16 O6 . . 122.54(19) ?
O7 C16 C13 . . 123.71(19) ?
O6 C16 C13 . . 113.74(17) ?
C22 C17 C18 . . 120.00(14) ?
C22 C17 C23 . . 118.40(14) ?
C18 C17 C23 . . 121.59(15) ?
C19 C18 C17 . . 118.97(15) ?
C19 C18 H18 . . 120.5 ?
C17 C18 H18 . . 120.5 ?
C18 C19 C20 . . 120.02(15) ?
C18 C19 C24 . 1_565 124.05(15) ?
C20 C19 C24 . 1_565 115.93(14) ?
C21 C20 C19 . . 121.10(15) ?
C21 C20 H20 . . 119.5 ?
C19 C20 H20 . . 119.5 ?
C20 C21 C22 . . 118.42(15) ?
C20 C21 C25 . . 121.66(15) ?
C22 C21 C25 . . 119.90(15) ?
C17 C22 C21 . . 121.29(15) ?
C17 C22 H22 . . 119.4 ?
C21 C22 H22 . . 119.4 ?
O9 C23 O8 . . 124.12(14) ?
O9 C23 C17 . . 119.41(14) ?
O8 C23 C17 . . 116.46(14) ?
O11 C24 O10 . . 123.55(15) ?
O11 C24 C19 . 1_545 115.88(14) ?
O10 C24 C19 . 1_545 120.57(14) ?
O12 C25 C21 . . 107.30(14) ?
O12 C25 H25A . . 110.3 ?
C21 C25 H25A . . 110.3 ?
O12 C25 H25B . . 110.3 ?
C21 C25 H25B . . 110.3 ?
H25A C25 H25B . . 108.5 ?
O12 C26 C27 . . 125.10(16) ?
O12 C26 C31 . . 114.37(16) ?
C27 C26 C31 . . 120.53(16) ?
C28 C27 C26 . . 119.04(16) ?
C28 C27 H27 . . 120.5 ?
C26 C27 H27 . . 120.5 ?
C27 C28 C29 . . 120.85(16) ?
C27 C28 H28 . . 119.6 ?
C29 C28 H28 . . 119.6 ?
C28 C29 C30 . . 119.48(16) ?
C28 C29 C32 . . 121.69(16) ?
C30 C29 C32 . . 118.64(16) ?
C31 C30 C29 . . 120.13(17) ?
C31 C30 H30 . . 119.9 ?
C29 C30 H30 . . 119.9 ?
C30 C31 C26 . . 119.92(17) ?
C30 C31 H31 . . 120.0 ?
C26 C31 H31 . . 120.0 ?
O13 C32 O14 . . 123.07(16) ?
O13 C32 C29 . . 122.31(16) ?
O14 C32 C29 . . 114.60(15) ?

loop_
_geom_bond_atom_site_label_1
_geom_bond_atom_site_label_2
_geom_bond_site_symmetry_2
_geom_bond_distance
_geom_bond_publ_flag
Co1 O11 . 2.0308(12) yes
Co1 O4 1_655 2.0320(12) yes
Co1 O1 . 2.0522(12) yes
Co1 O8 . 2.0644(11) yes
Co1 O18 . 2.1660(13) yes
Co1 O17 . 2.1702(12) yes
Co2 O2 . 2.0499(12) yes
Co2 O17 . 2.0912(12) yes
Co2 O16 . 2.1103(15) yes
Co2 O13 1_546 2.1106(12) yes
Co2 O10 . 2.1267(12) yes
Co2 O15 . 2.1316(15) yes
O1 C7 . 1.259(2) ?
O2 C7 . 1.254(2) ?
O3 C8 . 1.250(2) ?
O4 C8 . 1.262(2) ?
O5 C10 . 1.370(2) ?
O5 C9 . 1.436(2) ?
O6 C16 . 1.311(3) ?
O6 H6A . 0.86(4) ?
O7 C16 . 1.226(3) ?
O8 C23 . 1.268(2) ?
O9 C23 . 1.249(2) ?
O10 C24 . 1.268(2) ?
O11 C24 . 1.242(2) ?
O12 C26 . 1.357(2) ?
O12 C25 . 1.421(2) ?
O13 C32 . 1.231(2) ?
O14 C32 . 1.307(2) ?
O14 H14A . 0.86(3) ?
O15 H15A . 0.82(4) ?
O15 H15B . 0.79(4) ?
O16 H16A . 0.84(3) ?
O16 H16B . 0.76(3) ?
O17 H17A . 0.80(3) ?
O17 H17B . 0.82(3) ?
O18 H18A . 0.75(3) ?
O18 H18B . 0.90(4) ?
C1 C6 . 1.389(2) ?
C1 C2 . 1.396(2) ?
C1 C7 . 1.507(2) ?
C2 C3 . 1.391(2) ?
C2 H2 . 0.9300 ?
C3 C4 . 1.390(2) ?
C3 C8 . 1.506(2) ?
C4 C5 . 1.386(3) ?
C4 H4 . 0.9300 ?
C5 C6 . 1.387(2) ?
C5 C9 . 1.499(2) ?
C6 H6 . 0.9300 ?
C9 H9A . 0.9700 ?
C9 H9B . 0.9700 ?
C10 C15 . 1.390(3) ?
C10 C11 . 1.396(3) ?
C11 C12 . 1.380(3) ?
C11 H11 . 0.9300 ?
C12 C13 . 1.400(3) ?
C12 H12 . 0.9300 ?
C13 C14 . 1.386(3) ?
C13 C16 . 1.481(3) ?
C14 C15 . 1.387(3) ?
C14 H14 . 0.9300 ?
C15 H15 . 0.9300 ?
C17 C22 . 1.388(2) ?
C17 C18 . 1.394(2) ?
C17 C23 . 1.502(2) ?
C18 C19 . 1.394(2) ?
C18 H18 . 0.9300 ?
C19 C20 . 1.398(2) ?
C19 C24 1_565 1.498(2) ?
C20 C21 . 1.380(2) ?
C20 H20 . 0.9300 ?
C21 C22 . 1.390(2) ?
C21 C25 . 1.509(2) ?
C22 H22 . 0.9300 ?
C25 H25A . 0.9700 ?
C25 H25B . 0.9700 ?
C26 C27 . 1.391(3) ?
C26 C31 . 1.396(3) ?
C27 C28 . 1.384(2) ?
C27 H27 . 0.9300 ?
C28 C29 . 1.393(2) ?
C28 H28 . 0.9300 ?
C29 C30 . 1.395(3) ?
C29 C32 . 1.470(2) ?
C30 C31 . 1.377(3) ?
C30 H30 . 0.9300 ?
C31 H31 . 0.9300 ?

loop_
_geom_hbond_atom_site_label_D
_geom_hbond_atom_site_label_H
_geom_hbond_atom_site_label_A
_geom_hbond_site_symmetry_A
_geom_hbond_distance_DH
_geom_hbond_distance_HA
_geom_hbond_distance_DA
_geom_hbond_angle_DHA
O6 H6A O9 1_444 0.86(4) 1.79(4) 2.6395(19) 169(4)
O14 H14A O10 1_564 0.86(3) 1.74(3) 2.5696(17) 162(3)
O15 H15A O13 2_666 0.82(4) 2.43(4) 3.212(2) 160(4)
O15 H15B O7 1_666 0.79(4) 2.10(4) 2.880(3) 169(4)
O16 H16A O3 2_657 0.84(3) 1.86(3) 2.695(2) 174(3)
O16 H16B O7 2_646 0.76(3) 2.43(3) 3.169(3) 163(3)
O17 H17A O9 . 0.80(3) 1.83(3) 2.6057(17) 164(3)
O17 H17B O3 1_655 0.82(3) 1.89(3) 2.6743(18) 161(2)
O18 H18A O8 2_656 0.75(3) 2.13(3) 2.8419(19) 159(3)
O18 H18B O1 2_656 0.90(4) 2.24(4) 3.055(2) 152(3)
C9 H9B O4 2_556 0.97 2.38 3.266(2) 151.5

loop_
_geom_torsion_atom_site_label_1
_geom_torsion_atom_site_label_2
_geom_torsion_atom_site_label_3
_geom_torsion_atom_site_label_4
_geom_torsion_site_symmetry_1
_geom_torsion_site_symmetry_4
_geom_torsion
C6 C1 C2 C3 . . -2.9(2)
C7 C1 C2 C3 . . 175.18(15)
C1 C2 C3 C4 . . 4.7(2)
C1 C2 C3 C8 . . -172.76(15)
C2 C3 C4 C5 . . -1.9(3)
C8 C3 C4 C5 . . 175.66(16)
C3 C4 C5 C6 . . -2.6(3)
C3 C4 C5 C9 . . -178.76(17)
C4 C5 C6 C1 . . 4.4(3)
C9 C5 C6 C1 . . -179.31(17)
C2 C1 C6 C5 . . -1.7(3)
C7 C1 C6 C5 . . -179.86(16)
Co2 O2 C7 O1 . . -18.7(3)
Co2 O2 C7 C1 . . 160.80(11)
Co1 O1 C7 O2 . . -10.5(3)
Co1 O1 C7 C1 . . 170.05(12)
C6 C1 C7 O2 . . -155.49(16)
C2 C1 C7 O2 . . 26.4(2)
C6 C1 C7 O1 . . 24.1(2)
C2 C1 C7 O1 . . -154.08(16)
Co1 O4 C8 O3 1_455 . -47.0(2)
Co1 O4 C8 C3 1_455 . 133.21(13)
C4 C3 C8 O3 . . 152.41(17)
C2 C3 C8 O3 . . -30.1(3)
C4 C3 C8 O4 . . -27.8(2)
C2 C3 C8 O4 . . 149.78(16)
C10 O5 C9 C5 . . -169.10(15)
C4 C5 C9 O5 . . -104.0(2)
C6 C5 C9 O5 . . 79.9(2)
C9 O5 C10 C15 . . 4.6(3)
C9 O5 C10 C11 . . -175.42(17)
O5 C10 C11 C12 . . 179.67(18)
C15 C10 C11 C12 . . -0.3(3)
C10 C11 C12 C13 . . -1.1(3)
C11 C12 C13 C14 . . 1.5(3)
C11 C12 C13 C16 . . -174.99(19)
C12 C13 C14 C15 . . -0.5(3)
C16 C13 C14 C15 . . 175.93(19)
C13 C14 C15 C10 . . -0.9(3)
O5 C10 C15 C14 . . -178.69(18)
C11 C10 C15 C14 . . 1.3(3)
C14 C13 C16 O7 . . 174.0(2)
C12 C13 C16 O7 . . -9.5(3)
C14 C13 C16 O6 . . -7.2(3)
C12 C13 C16 O6 . . 169.2(2)
C22 C17 C18 C19 . . -0.8(2)
C23 C17 C18 C19 . . 177.86(15)
C17 C18 C19 C20 . . -3.0(2)
C17 C18 C19 C24 . 1_565 176.38(15)
C18 C19 C20 C21 . . 3.5(3)
C24 C19 C20 C21 1_565 . -175.96(15)
C19 C20 C21 C22 . . 0.0(3)
C19 C20 C21 C25 . . -178.40(16)
C18 C17 C22 C21 . . 4.3(3)
C23 C17 C22 C21 . . -174.38(16)
C20 C21 C22 C17 . . -3.9(3)
C25 C21 C22 C17 . . 174.51(17)
Co1 O8 C23 O9 . . -19.9(2)
Co1 O8 C23 C17 . . 158.79(11)
C22 C17 C23 O9 . . 159.21(16)
C18 C17 C23 O9 . . -19.5(2)
C22 C17 C23 O8 . . -19.5(2)
C18 C17 C23 O8 . . 161.76(16)
Co1 O11 C24 O10 . . -38.2(3)
Co1 O11 C24 C19 . 1_545 141.31(15)
Co2 O10 C24 O11 . . 0.7(3)
Co2 O10 C24 C19 . 1_545 -178.79(11)
C26 O12 C25 C21 . . -175.65(16)
C20 C21 C25 O12 . . -13.6(2)
C22 C21 C25 O12 . . 168.07(16)
C25 O12 C26 C27 . . -0.2(3)
C25 O12 C26 C31 . . 179.62(17)
O12 C26 C27 C28 . . -178.23(18)
C31 C26 C27 C28 . . 2.0(3)
C26 C27 C28 C29 . . -1.6(3)
C27 C28 C29 C30 . . -0.4(3)
C27 C28 C29 C32 . . 174.50(17)
C28 C29 C30 C31 . . 2.0(3)
C32 C29 C30 C31 . . -173.01(18)
C29 C30 C31 C26 . . -1.6(3)
O12 C26 C31 C30 . . 179.82(18)
C27 C26 C31 C30 . . -0.4(3)
Co2 O13 C32 O14 1_564 . -29.3(3)
Co2 O13 C32 C29 1_564 . 149.41(13)
C28 C29 C32 O13 . . 173.56(18)
C30 C29 C32 O13 . . -11.5(3)
C28 C29 C32 O14 . . -7.6(3)
C30 C29 C32 O14 . . 167.25(17)

_cod_database_fobs_code 2021050
